data_7133354
loop_
_publ_author_name
'Chang, Manman'
'Li, Nan'
'Guo, Lingxiao'
'Zhang, Yijia'
'Liu, Xiao-Ting'
'Lu, Chao'

_publ_section_title
;
 Manipulating AIE ligands into layers of pillar-layered MOFs for enhanced
 emission.
;
_journal_issue 66
_journal_name_full 'Chemical communications (Cambridge, England)'
_journal_page_first 8696
_journal_page_last 8699
_journal_paper_doi 10.1039/d4cc01831a
_journal_volume 60
_journal_year 2024
_chemical_formula_moiety 'C38 H25 Cd N3 O9, C3 H7 N O'
_chemical_formula_sum 'C41 H32 Cd N4 O10'
_chemical_formula_weight 853.10
_space_group_crystal_system triclinic
_space_group_IT_number 2
_space_group_name_Hall '-P 1'
_space_group_name_H-M_alt 'P -1'
_atom_sites_solution_hydrogens mixed
_atom_sites_solution_primary dual
_audit_creation_date 2024-01-09
_audit_creation_method
;
Olex2 1.2
(compiled 2018.05.29 svn.r3508 for OlexSys, GUI svn.r5506)
;
_audit_update_record
;
2024-06-24 deposited with the CCDC.	2024-07-10 downloaded from the CCDC.
;
_cell_angle_alpha 82.3970(10)
_cell_angle_beta 84.3170(10)
_cell_angle_gamma 87.2620(10)
_cell_formula_units_Z 2
_cell_length_a 9.0027(2)
_cell_length_b 12.5556(2)
_cell_length_c 16.1594(3)
_cell_measurement_reflns_used 9945
_cell_measurement_temperature 173(2)
_cell_measurement_theta_max 72.108
_cell_measurement_theta_min 2.771
_cell_volume 1800.50(6)
_computing_cell_refinement 'SAINT V8.38A (?, 2016)'
_computing_data_reduction 'SAINT V8.38A (?, 2016)'
_computing_molecular_graphics 'Olex2 (Dolomanov et al., 2009)'
_computing_publication_material 'Olex2 (Dolomanov et al., 2009)'
_computing_structure_refinement 'ShelXL (Sheldrick, 2015)'
_computing_structure_solution 'ShelXT (Sheldrick, 2015)'
_diffrn_ambient_temperature 173.0
_diffrn_measured_fraction_theta_full 0.991
_diffrn_measured_fraction_theta_max 0.985
_diffrn_measurement_device_type 'Bruker D8 Venture'
_diffrn_measurement_method '\f and \w scans'
_diffrn_radiation_type CuK\a
_diffrn_radiation_wavelength 1.54178
_diffrn_reflns_av_R_equivalents 0.0609
_diffrn_reflns_av_unetI/netI 0.0546
_diffrn_reflns_Laue_measured_fraction_full 0.991
_diffrn_reflns_Laue_measured_fraction_max 0.985
_diffrn_reflns_limit_h_max 10
_diffrn_reflns_limit_h_min -9
_diffrn_reflns_limit_k_max 15
_diffrn_reflns_limit_k_min -15
_diffrn_reflns_limit_l_max 19
_diffrn_reflns_limit_l_min -19
_diffrn_reflns_number 22698
_diffrn_reflns_point_group_measured_fraction_full 0.991
_diffrn_reflns_point_group_measured_fraction_max 0.985
_diffrn_reflns_theta_full 67.679
_diffrn_reflns_theta_max 72.200
_diffrn_reflns_theta_min 2.771
_exptl_absorpt_coefficient_mu 5.436
_exptl_absorpt_correction_T_max 0.7536
_exptl_absorpt_correction_T_min 0.5357
_exptl_absorpt_correction_type multi-scan
_exptl_absorpt_process_details
'SADABS-2016/2 (Bruker,2016/2) was used for absorption correction. wR2(int) was 0.1094 before and 0.0702 after correction. The Ratio of minimum to maximum transmission is 0.7109. The \l/2 correction factor is Not present.'
_exptl_crystal_colour 'clear light colourless'
_exptl_crystal_colour_lustre clear
_exptl_crystal_colour_modifier light
_exptl_crystal_colour_primary colourless
_exptl_crystal_density_diffrn 1.574
_exptl_crystal_description block
_exptl_crystal_F_000 868
_exptl_crystal_size_max 0.15
_exptl_crystal_size_mid 0.11
_exptl_crystal_size_min 0.08
_refine_diff_density_max 0.620
_refine_diff_density_min -0.644
_refine_diff_density_rms 0.093
_refine_ls_extinction_method none
_refine_ls_goodness_of_fit_ref 1.081
_refine_ls_hydrogen_treatment mixed
_refine_ls_matrix_type full
_refine_ls_number_parameters 550
_refine_ls_number_reflns 7002
_refine_ls_number_restraints 275
_refine_ls_restrained_S_all 1.074
_refine_ls_R_factor_all 0.0526
_refine_ls_R_factor_gt 0.0413
_refine_ls_shift/su_max 0.001
_refine_ls_shift/su_mean 0.000
_refine_ls_structure_factor_coef Fsqd
_refine_ls_weighting_details 'w=1/[\s^2^(Fo^2^)+(0.0204P)^2^+3.6177P] where P=(Fo^2^+2Fc^2^)/3'
_refine_ls_weighting_scheme calc
_refine_ls_wR_factor_gt 0.0875
_refine_ls_wR_factor_ref 0.0932
_reflns_Friedel_coverage 0.000
_reflns_number_gt 6125
_reflns_number_total 7002
_reflns_threshold_expression 'I > 2\s(I)'
_cod_data_source_file d4cc01831a2.cif
_cod_data_source_block 3
_cod_depositor_comments 'Adding full bibliography for 7133350--7133354.cif.'
_cod_database_code 7133354
_shelx_shelxl_version_number 2019/2
_shelx_space_group_comment
;
The symmetry employed for this shelxl refinement is uniquely defined
by the following loop, which should always be used as a source of
symmetry information in preference to the above space-group names.
They are only intended as comments.
;
_shelx_estimated_absorpt_t_max 0.670
_shelx_estimated_absorpt_t_min 0.496
_olex2_refinement_description
;
1. Fixed Uiso
 At 1.2 times of:
  All C(H) groups
 At 1.5 times of:
  All C(H,H,H) groups, All O(H) groups, All O(H,H) groups
2. Restrained distances
 C40-N4 = C41-N4
 1.3 with sigma of 0.01
 O0AA-C41 = O10-C41A
 1.25 with sigma of 0.01
 O4-H4A
 0.85 with sigma of 0.01
3. Uiso/Uaniso restraints and constraints
C40 \\sim C41 \\sim N4: within 3.8A with sigma of 0.01 and sigma for terminal
atoms of 0.02
C39 \\sim C39A \\sim C40 \\sim C40A \\sim C41 \\sim C41A \\sim N4 \\sim O0AA
\\sim O10: within 3.8A with sigma of 0.01 and sigma for terminal atoms of 0.02
Uanis(C40) \\sim Ueq: with sigma of 0.003 and sigma for terminal atoms of 0.006
4. Rigid body (RIGU) restrains
 C40, C41, N4
 with sigma for 1-2 distances of 0.004 and sigma for 1-3 distances of 0.004
 C39, C40, C41, N4, O0AA
 with sigma for 1-2 distances of 0.004 and sigma for 1-3 distances of 0.004
 C39A, C40A, C41A, N4, O10
 with sigma for 1-2 distances of 0.004 and sigma for 1-3 distances of 0.004
5. Others
 Fixed Sof: C39(0.5) H39A(0.5) H39B(0.5) H39C(0.5) C39A(0.5) H39D(0.5)
 H39E(0.5) H39F(0.5) C40(0.5) H40A(0.5) H40B(0.5) H40C(0.5) C40A(0.5) H40D(0.5)
 H40E(0.5) H40F(0.5) C41(0.5) H41(0.5) C41A(0.5) H41A(0.5) O0AA(0.5) O10(0.5)
6.a Rotating group:
 O9(H9A,H9B)
6.b Aromatic/amide H refined with riding coordinates:
 C3(H3), C4(H4), C6(H6), C7(H7), C11(H11), C12(H12), C14(H14), C15(H15),
 C19(H19), C20(H20), C22(H22), C23(H23), C27(H27), C28(H28), C30(H30), C31(H31),
  C33(H33), C34(H34), C36(H36), C37(H37), C38(H38), C41(H41), C41A(H41A)
6.c Idealised Me refined as rotating group:
 C39(H39A,H39B,H39C), C39A(H39D,H39E,H39F), C40(H40A,H40B,H40C), C40A(H40D,
 H40E,H40F)
6.d Idealised tetrahedral OH refined as rotating group:
 O5(H5)
;
_olex2_submission_special_instructions 'No special instructions were received'

loop_
_space_group_symop_operation_xyz
'x, y, z'
'-x, -y, -z'

loop_
_atom_site_label
_atom_site_type_symbol
_atom_site_fract_x
_atom_site_fract_y
_atom_site_fract_z
_atom_site_U_iso_or_equiv
_atom_site_adp_type
_atom_site_occupancy
_atom_site_site_symmetry_order
_atom_site_calc_flag
_atom_site_refinement_flags_posn
_atom_site_refinement_flags_adp
_atom_site_refinement_flags_occupancy
_atom_site_disorder_assembly
_atom_site_disorder_group
C1 C 0.5062(4) 0.4482(3) 0.1399(2) 0.0200(7) Uani 1 1 d . . . . .
C2 C 0.5602(4) 0.3736(3) 0.2122(2) 0.0201(7) Uani 1 1 d . . . . .
C3 C 0.4909(5) 0.2782(3) 0.2401(2) 0.0271(8) Uani 1 1 d . . . . .
H3 H 0.409065 0.259316 0.212791 0.032 Uiso 1 1 calc R . . . .
C4 C 0.5387(5) 0.2090(3) 0.3078(2) 0.0278(8) Uani 1 1 d . . . . .
H4 H 0.489241 0.143777 0.326531 0.033 Uiso 1 1 calc R . . . .
C5 C 0.6597(4) 0.2357(3) 0.3480(2) 0.0227(8) Uani 1 1 d . . . . .
C6 C 0.7305(4) 0.3309(3) 0.3192(2) 0.0235(8) Uani 1 1 d . . . . .
H6 H 0.813257 0.349551 0.345864 0.028 Uiso 1 1 calc R . . . .
C7 C 0.6818(4) 0.3997(3) 0.2517(2) 0.0226(7) Uani 1 1 d . . . . .
H7 H 0.731589 0.464599 0.232523 0.027 Uiso 1 1 calc R . . . .
C8 C 0.7098(4) 0.1684(3) 0.4236(2) 0.0224(7) Uani 1 1 d . . . . .
C9 C 0.7224(4) 0.0549(3) 0.4357(2) 0.0218(7) Uani 1 1 d . . . . .
C10 C 0.6976(4) -0.0179(3) 0.3729(2) 0.0226(8) Uani 1 1 d . . . . .
C11 C 0.7508(5) 0.0026(3) 0.2880(2) 0.0252(8) Uani 1 1 d . . . . .
H11 H 0.799543 0.067563 0.267251 0.030 Uiso 1 1 calc R . . . .
C12 C 0.7319(5) -0.0720(3) 0.2344(2) 0.0266(8) Uani 1 1 d . . . . .
H12 H 0.768532 -0.058331 0.176948 0.032 Uiso 1 1 calc R . . . .
C13 C 0.6600(4) -0.1667(3) 0.2640(2) 0.0208(7) Uani 1 1 d . . . . .
C14 C 0.6082(5) -0.1879(3) 0.3484(2) 0.0259(8) Uani 1 1 d . . . . .
H14 H 0.559810 -0.253097 0.368922 0.031 Uiso 1 1 calc R . . . .
C15 C 0.6273(5) -0.1136(3) 0.4024(2) 0.0269(8) Uani 1 1 d . . . . .
H15 H 0.592184 -0.128193 0.460017 0.032 Uiso 1 1 calc R . . . .
C16 C 0.6413(4) -0.2481(3) 0.2062(2) 0.0234(8) Uani 1 1 d . . . . .
C17 C 0.9320(5) 0.4581(3) 0.7866(2) 0.0245(8) Uani 1 1 d . . . . .
C18 C 0.8897(4) 0.3833(3) 0.7288(2) 0.0210(7) Uani 1 1 d . . . . .
C19 C 0.7773(5) 0.4110(3) 0.6763(2) 0.0258(8) Uani 1 1 d . . . . .
H19 H 0.722676 0.477377 0.678454 0.031 Uiso 1 1 calc R . . . .
C20 C 0.7444(5) 0.3422(3) 0.6207(2) 0.0263(8) Uani 1 1 d . . . . .
H20 H 0.668337 0.362215 0.584314 0.032 Uiso 1 1 calc R . . . .
C21 C 0.8224(4) 0.2440(3) 0.6179(2) 0.0231(8) Uani 1 1 d . . . . .
C22 C 0.9351(5) 0.2159(3) 0.6713(2) 0.0275(8) Uani 1 1 d . . . . .
H22 H 0.990017 0.149603 0.669296 0.033 Uiso 1 1 calc R . . . .
C23 C 0.9668(5) 0.2849(3) 0.7274(2) 0.0278(8) Uani 1 1 d . . . . .
H23 H 1.041337 0.264759 0.764733 0.033 Uiso 1 1 calc R . . . .
C24 C 0.7850(4) 0.1727(3) 0.5567(2) 0.0213(7) Uani 1 1 d . . . . .
C25 C 0.7836(4) 0.0602(3) 0.5713(2) 0.0218(7) Uani 1 1 d . . . . .
C26 C 0.8069(4) -0.0070(3) 0.6523(2) 0.0215(7) Uani 1 1 d . . . . .
C27 C 0.8973(4) -0.1001(3) 0.6521(2) 0.0236(8) Uani 1 1 d . . . . .
H27 H 0.948562 -0.117053 0.600987 0.028 Uiso 1 1 calc R . . . .
C28 C 0.9133(4) -0.1683(3) 0.7259(2) 0.0229(7) Uani 1 1 d . . . . .
H28 H 0.977568 -0.230548 0.725094 0.028 Uiso 1 1 calc R . . . .
C29 C 0.8360(4) -0.1463(3) 0.8009(2) 0.0194(7) Uani 1 1 d . . . . .
C30 C 0.7456(5) -0.0529(3) 0.8011(2) 0.0273(8) Uani 1 1 d . . . . .
H30 H 0.693324 -0.036424 0.852090 0.033 Uiso 1 1 calc R . . . .
C31 C 0.7313(5) 0.0159(3) 0.7280(2) 0.0259(8) Uani 1 1 d . . . . .
H31 H 0.669553 0.079319 0.729254 0.031 Uiso 1 1 calc R . . . .
C32 C 0.8380(4) -0.2271(3) 0.8787(2) 0.0205(7) Uani 1 1 d . . . . .
C33 C 0.2765(5) 0.7121(3) 0.0318(3) 0.0341(9) Uani 1 1 d . . . . .
H33 H 0.272926 0.636152 0.044472 0.041 Uiso 1 1 calc R . . . .
C34 C 0.1440(5) 0.7716(3) 0.0300(3) 0.0357(10) Uani 1 1 d . . . . .
H34 H 0.051543 0.736704 0.042065 0.043 Uiso 1 1 calc R . . . .
C35 C 0.1459(4) 0.8831(3) 0.0103(2) 0.0265(8) Uani 1 1 d . . . . .
C36 C 0.2852(5) 0.9289(3) -0.0080(3) 0.0312(9) Uani 1 1 d . . . . .
H36 H 0.292687 1.004285 -0.023187 0.037 Uiso 1 1 calc R . . . .
C37 C 0.4120(5) 0.8631(3) -0.0037(3) 0.0313(9) Uani 1 1 d . . . . .
H37 H 0.506353 0.895373 -0.015828 0.038 Uiso 1 1 calc R . . . .
C38 C 0.0051(5) 0.9466(3) 0.0081(3) 0.0275(8) Uani 1 1 d . . . . .
H38 H -0.085257 0.908919 0.018968 0.033 Uiso 1 1 calc R . . . .
Cd1 Cd 0.62989(3) 0.66051(2) 0.02181(2) 0.01952(8) Uani 1 1 d . . . . .
N1 N 0.7455(4) 0.2246(2) 0.48340(19) 0.0224(6) Uani 1 1 d . . . . .
N2 N 0.7563(4) 0.0036(2) 0.51009(19) 0.0237(7) Uani 1 1 d . . . . .
N3 N 0.4094(4) 0.7567(2) 0.0165(2) 0.0248(7) Uani 1 1 d . . . . .
O1 O 0.5441(3) 0.54600(19) 0.13324(15) 0.0244(6) Uani 1 1 d . . . . .
O2 O 0.4261(3) 0.4146(2) 0.09203(16) 0.0282(6) Uani 1 1 d . . . . .
O3 O 0.6788(3) -0.2316(2) 0.13098(16) 0.0278(6) Uani 1 1 d . . . . .
O4 O 0.5832(4) -0.3360(2) 0.24428(18) 0.0388(7) Uani 1 1 d D . . . .
O5 O 0.8705(4) 0.5549(2) 0.77193(18) 0.0356(7) Uani 1 1 d . . . . .
H5 H 0.888461 0.591444 0.809519 0.053 Uiso 1 1 calc GR . . . .
O6 O 1.0173(4) 0.4318(2) 0.83964(18) 0.0339(7) Uani 1 1 d . . . . .
O7 O 0.7540(3) -0.20493(19) 0.94225(15) 0.0234(5) Uani 1 1 d . . . . .
O8 O 0.9191(3) -0.3110(2) 0.87592(15) 0.0246(6) Uani 1 1 d . . . . .
O9 O 0.8403(3) 0.5540(2) 0.01876(16) 0.0254(6) Uani 1 1 d . . . . .
H9A H 0.890567 0.557699 0.063771 0.038 Uiso 1 1 d GR . . . .
H9B H 0.906090 0.578462 -0.024348 0.038 Uiso 1 1 d GR . . . .
C39 C 0.166(2) 0.3155(16) 0.4541(13) 0.093(3) Uani 0.5 1 d . U P A -1
H39A H 0.144036 0.251094 0.493999 0.140 Uiso 0.5 1 calc GR . P A -1
H39B H 0.228407 0.295173 0.405089 0.140 Uiso 0.5 1 calc GR . P A -1
H39C H 0.072180 0.349780 0.436270 0.140 Uiso 0.5 1 calc GR . P A -1
C39A C 0.390(2) 0.368(2) 0.4568(18) 0.092(3) Uani 0.5 1 d . U P A -2
H39D H 0.408195 0.414759 0.403420 0.137 Uiso 0.5 1 calc GR . P A -2
H39E H 0.402664 0.292767 0.447105 0.137 Uiso 0.5 1 calc GR . P A -2
H39F H 0.462103 0.383413 0.495225 0.137 Uiso 0.5 1 calc GR . P A -2
C40 C 0.1856(19) 0.4462(17) 0.5519(11) 0.079(3) Uani 0.5 1 d D U P A -1
H40A H 0.177739 0.400901 0.606247 0.119 Uiso 0.5 1 calc GR . P A -1
H40B H 0.086144 0.474875 0.538990 0.119 Uiso 0.5 1 calc GR . P A -1
H40C H 0.250883 0.505851 0.554007 0.119 Uiso 0.5 1 calc GR . P A -1
C40A C 0.101(2) 0.3431(17) 0.4593(14) 0.098(3) Uani 0.5 1 d . U P A -2
H40D H 0.086568 0.268731 0.485036 0.147 Uiso 0.5 1 calc GR . P A -2
H40E H 0.116988 0.345405 0.398234 0.147 Uiso 0.5 1 calc GR . P A -2
H40F H 0.012095 0.387448 0.473929 0.147 Uiso 0.5 1 calc GR . P A -2
C41 C 0.3858(14) 0.389(2) 0.4672(17) 0.088(3) Uani 0.5 1 d D U P A -1
H41 H 0.423187 0.345020 0.425522 0.105 Uiso 0.5 1 calc R . P A -1
C41A C 0.2298(18) 0.4537(19) 0.5621(13) 0.087(3) Uani 0.5 1 d D U P A -2
H41A H 0.313796 0.470578 0.588560 0.105 Uiso 0.5 1 calc R . P A -2
N4 N 0.2423(8) 0.3882(5) 0.4929(4) 0.0792(15) Uani 1 1 d D U . . .
O0AA O 0.4745(14) 0.4448(9) 0.4961(8) 0.104(3) Uani 0.5 1 d D U P A -1
O10 O 0.1019(14) 0.4850(11) 0.5833(8) 0.110(3) Uani 0.5 1 d D U P A -2
H4A H 0.567(11) -0.380(6) 0.210(5) 0.165 Uiso 1 1 d DR . . . .

loop_
_atom_site_aniso_label
_atom_site_aniso_U_11
_atom_site_aniso_U_22
_atom_site_aniso_U_33
_atom_site_aniso_U_23
_atom_site_aniso_U_13
_atom_site_aniso_U_12
C1 0.0251(19) 0.0204(16) 0.0148(16) -0.0045(13) -0.0019(13) 0.0037(14)
C2 0.028(2) 0.0162(15) 0.0170(16) -0.0031(13) -0.0051(14) 0.0014(13)
C3 0.032(2) 0.0234(18) 0.029(2) -0.0031(15) -0.0152(16) -0.0047(15)
C4 0.038(2) 0.0203(17) 0.0265(19) 0.0000(14) -0.0120(16) -0.0037(15)
C5 0.032(2) 0.0174(16) 0.0196(17) -0.0040(13) -0.0074(14) 0.0041(14)
C6 0.024(2) 0.0229(17) 0.0254(18) -0.0039(14) -0.0090(14) 0.0010(14)
C7 0.028(2) 0.0187(16) 0.0223(18) -0.0007(13) -0.0077(14) -0.0030(14)
C8 0.031(2) 0.0194(17) 0.0182(17) -0.0034(13) -0.0094(14) 0.0011(14)
C9 0.027(2) 0.0198(17) 0.0201(17) -0.0039(13) -0.0067(14) 0.0020(14)
C10 0.035(2) 0.0179(16) 0.0165(16) -0.0043(13) -0.0088(14) 0.0055(14)
C11 0.036(2) 0.0206(17) 0.0208(18) -0.0033(14) -0.0067(15) -0.0039(15)
C12 0.039(2) 0.0250(18) 0.0163(17) -0.0038(14) -0.0057(15) 0.0024(16)
C13 0.025(2) 0.0189(16) 0.0200(17) -0.0044(13) -0.0071(14) 0.0037(13)
C14 0.031(2) 0.0241(18) 0.0231(18) -0.0049(14) -0.0035(15) -0.0033(15)
C15 0.039(2) 0.0264(18) 0.0157(17) -0.0033(14) -0.0032(15) -0.0012(16)
C16 0.026(2) 0.0230(17) 0.0233(18) -0.0070(14) -0.0089(14) 0.0035(14)
C17 0.034(2) 0.0210(17) 0.0195(17) -0.0033(14) -0.0045(15) -0.0006(15)
C18 0.0243(19) 0.0219(17) 0.0181(16) -0.0052(13) -0.0058(14) 0.0009(14)
C19 0.034(2) 0.0192(17) 0.0261(19) -0.0063(14) -0.0114(16) 0.0064(15)
C20 0.032(2) 0.0241(18) 0.0243(18) -0.0045(14) -0.0124(15) 0.0028(15)
C21 0.030(2) 0.0205(17) 0.0194(17) -0.0029(13) -0.0075(14) 0.0001(14)
C22 0.034(2) 0.0231(18) 0.0279(19) -0.0086(15) -0.0128(16) 0.0072(15)
C23 0.031(2) 0.0292(19) 0.0254(19) -0.0071(15) -0.0128(16) 0.0058(16)
C24 0.024(2) 0.0203(17) 0.0204(17) -0.0038(13) -0.0077(14) 0.0032(14)
C25 0.027(2) 0.0194(16) 0.0199(17) -0.0047(13) -0.0075(14) 0.0028(14)
C26 0.029(2) 0.0174(16) 0.0191(17) -0.0020(13) -0.0068(14) 0.0007(14)
C27 0.031(2) 0.0217(17) 0.0183(17) -0.0039(13) -0.0029(14) 0.0020(15)
C28 0.027(2) 0.0183(16) 0.0236(18) -0.0030(13) -0.0029(14) 0.0027(14)
C29 0.0237(19) 0.0181(16) 0.0172(16) -0.0009(13) -0.0077(13) -0.0002(13)
C30 0.039(2) 0.0245(18) 0.0189(18) -0.0062(14) -0.0023(15) 0.0071(16)
C31 0.033(2) 0.0211(17) 0.0240(18) -0.0041(14) -0.0068(15) 0.0060(15)
C32 0.0240(19) 0.0218(16) 0.0173(16) -0.0046(13) -0.0058(13) -0.0027(14)
C33 0.034(2) 0.0187(18) 0.050(3) -0.0034(17) -0.0082(19) 0.0006(16)
C34 0.027(2) 0.0233(19) 0.057(3) -0.0022(18) -0.0071(19) 0.0014(16)
C35 0.028(2) 0.0244(18) 0.029(2) -0.0068(15) -0.0084(15) 0.0028(15)
C36 0.031(2) 0.0179(17) 0.045(2) -0.0015(16) -0.0113(18) 0.0028(15)
C37 0.028(2) 0.0250(19) 0.041(2) -0.0031(16) -0.0081(17) 0.0008(16)
C38 0.023(2) 0.0241(18) 0.038(2) -0.0081(15) -0.0105(16) 0.0017(14)
Cd1 0.02579(14) 0.01629(11) 0.01703(12) -0.00219(8) -0.00679(9) 0.00357(8)
N1 0.0310(18) 0.0175(14) 0.0202(15) -0.0050(11) -0.0085(12) 0.0033(12)
N2 0.0338(19) 0.0206(14) 0.0183(15) -0.0052(11) -0.0085(13) 0.0029(12)
N3 0.0253(18) 0.0217(15) 0.0278(16) -0.0042(12) -0.0059(13) 0.0045(12)
O1 0.0393(16) 0.0174(11) 0.0167(12) 0.0011(9) -0.0067(11) -0.0027(10)
O2 0.0384(17) 0.0278(13) 0.0214(13) -0.0057(10) -0.0151(11) -0.0016(11)
O3 0.0418(17) 0.0267(13) 0.0170(13) -0.0071(10) -0.0047(11) -0.0049(11)
O4 0.067(2) 0.0285(15) 0.0230(14) -0.0098(11) -0.0014(14) -0.0150(14)
O5 0.054(2) 0.0252(14) 0.0334(16) -0.0160(12) -0.0216(14) 0.0103(13)
O6 0.0473(19) 0.0285(14) 0.0312(15) -0.0105(11) -0.0215(13) 0.0011(12)
O7 0.0326(15) 0.0190(12) 0.0179(12) -0.0014(9) -0.0010(10) -0.0003(10)
O8 0.0340(15) 0.0210(12) 0.0194(12) -0.0038(9) -0.0067(10) 0.0060(11)
O9 0.0266(15) 0.0274(13) 0.0223(13) -0.0035(10) -0.0071(10) 0.0079(11)
C39 0.106(7) 0.087(6) 0.087(6) -0.021(5) -0.009(6) 0.014(5)
C39A 0.106(6) 0.088(7) 0.075(6) -0.009(5) 0.004(5) 0.030(5)
C40 0.086(5) 0.080(5) 0.072(4) -0.021(4) -0.002(4) 0.013(4)
C40A 0.105(6) 0.095(7) 0.094(6) -0.024(6) -0.003(5) 0.007(5)
C41 0.101(5) 0.088(6) 0.069(5) -0.008(5) -0.003(4) 0.025(4)
C41A 0.104(5) 0.085(5) 0.072(5) -0.020(4) -0.001(4) 0.011(5)
N4 0.104(4) 0.071(3) 0.059(3) -0.008(2) -0.001(3) 0.015(3)
O0AA 0.092(5) 0.119(6) 0.102(6) -0.015(5) -0.022(4) 0.024(5)
O10 0.115(6) 0.110(6) 0.103(6) -0.024(5) 0.007(5) 0.005(5)

loop_
_atom_type_symbol
_atom_type_description
_atom_type_scat_dispersion_real
_atom_type_scat_dispersion_imag
_atom_type_scat_source
C C 0.0181 0.0091 'International Tables Vol C Tables 4.2.6.8 and 6.1.1.4'
H H 0.0000 0.0000 'International Tables Vol C Tables 4.2.6.8 and 6.1.1.4'
Cd Cd 0.1185 4.6533 'International Tables Vol C Tables 4.2.6.8 and 6.1.1.4'
N N 0.0311 0.0180 'International Tables Vol C Tables 4.2.6.8 and 6.1.1.4'
O O 0.0492 0.0322 'International Tables Vol C Tables 4.2.6.8 and 6.1.1.4'

loop_
_geom_angle_atom_site_label_1
_geom_angle_atom_site_label_2
_geom_angle_atom_site_label_3
_geom_angle
_geom_angle_site_symmetry_1
_geom_angle_site_symmetry_3
_geom_angle_publ_flag
O1 C1 C2 116.6(3) . . ?
O2 C1 C2 119.9(3) . . ?
O2 C1 O1 123.4(3) . . ?
C3 C2 C1 120.6(3) . . ?
C3 C2 C7 119.0(3) . . ?
C7 C2 C1 120.4(3) . . ?
C2 C3 H3 119.4 . . ?
C2 C3 C4 121.1(4) . . ?
C4 C3 H3 119.4 . . ?
C3 C4 H4 120.1 . . ?
C3 C4 C5 119.8(4) . . ?
C5 C4 H4 120.1 . . ?
C4 C5 C8 122.2(3) . . ?
C6 C5 C4 119.0(3) . . ?
C6 C5 C8 118.7(3) . . ?
C5 C6 H6 119.6 . . ?
C5 C6 C7 120.8(3) . . ?
C7 C6 H6 119.6 . . ?
C2 C7 H7 119.9 . . ?
C6 C7 C2 120.2(3) . . ?
C6 C7 H7 119.9 . . ?
C9 C8 C5 125.8(3) . . ?
N1 C8 C5 114.3(3) . . ?
N1 C8 C9 119.9(3) . . ?
C8 C9 C10 126.1(3) . . ?
N2 C9 C8 119.7(3) . . ?
N2 C9 C10 114.2(3) . . ?
C11 C10 C9 123.0(3) . . ?
C15 C10 C9 117.4(3) . . ?
C15 C10 C11 119.4(3) . . ?
C10 C11 H11 120.1 . . ?
C12 C11 C10 119.8(4) . . ?
C12 C11 H11 120.1 . . ?
C11 C12 H12 119.8 . . ?
C11 C12 C13 120.4(3) . . ?
C13 C12 H12 119.8 . . ?
C12 C13 C14 120.0(3) . . ?
C12 C13 C16 120.4(3) . . ?
C14 C13 C16 119.6(3) . . ?
C13 C14 H14 120.1 . . ?
C15 C14 C13 119.8(4) . . ?
C15 C14 H14 120.1 . . ?
C10 C15 H15 119.7 . . ?
C14 C15 C10 120.6(3) . . ?
C14 C15 H15 119.7 . . ?
O3 C16 C13 122.2(3) . . ?
O3 C16 O4 124.6(3) . . ?
O4 C16 C13 113.2(3) . . ?
O5 C17 C18 113.0(3) . . ?
O6 C17 C18 122.8(3) . . ?
O6 C17 O5 124.2(3) . . ?
C19 C18 C17 121.3(3) . . ?
C19 C18 C23 119.9(3) . . ?
C23 C18 C17 118.8(3) . . ?
C18 C19 H19 119.9 . . ?
C18 C19 C20 120.3(3) . . ?
C20 C19 H19 119.9 . . ?
C19 C20 H20 119.8 . . ?
C19 C20 C21 120.4(3) . . ?
C21 C20 H20 119.8 . . ?
C20 C21 C22 119.3(3) . . ?
C20 C21 C24 118.8(3) . . ?
C22 C21 C24 121.9(3) . . ?
C21 C22 H22 120.0 . . ?
C23 C22 C21 120.0(3) . . ?
C23 C22 H22 120.0 . . ?
C18 C23 C22 120.2(3) . . ?
C18 C23 H23 119.9 . . ?
C22 C23 H23 119.9 . . ?
C25 C24 C21 125.3(3) . . ?
N1 C24 C21 114.8(3) . . ?
N1 C24 C25 119.8(3) . . ?
C24 C25 C26 125.7(3) . . ?
N2 C25 C24 120.4(3) . . ?
N2 C25 C26 113.9(3) . . ?
C27 C26 C25 119.2(3) . . ?
C27 C26 C31 118.7(3) . . ?
C31 C26 C25 121.8(3) . . ?
C26 C27 H27 119.7 . . ?
C28 C27 C26 120.7(3) . . ?
C28 C27 H27 119.7 . . ?
C27 C28 H28 119.8 . . ?
C27 C28 C29 120.4(3) . . ?
C29 C28 H28 119.8 . . ?
C28 C29 C30 118.8(3) . . ?
C28 C29 C32 120.5(3) . . ?
C30 C29 C32 120.4(3) . . ?
C29 C30 H30 119.6 . . ?
C31 C30 C29 120.8(3) . . ?
C31 C30 H30 119.6 . . ?
C26 C31 H31 119.7 . . ?
C30 C31 C26 120.5(3) . . ?
C30 C31 H31 119.7 . . ?
O7 C32 C29 116.3(3) . . ?
O8 C32 C29 118.7(3) . . ?
O8 C32 O7 124.9(3) . . ?
C34 C33 H33 118.6 . . ?
N3 C33 H33 118.6 . . ?
N3 C33 C34 122.7(4) . . ?
C33 C34 H34 120.1 . . ?
C33 C34 C35 119.8(4) . . ?
C35 C34 H34 120.1 . . ?
C34 C35 C38 120.0(4) . . ?
C36 C35 C34 117.1(4) . . ?
C36 C35 C38 122.9(3) . . ?
C35 C36 H36 120.5 . . ?
C37 C36 C35 119.0(4) . . ?
C37 C36 H36 120.5 . . ?
C36 C37 H37 118.2 . . ?
N3 C37 C36 123.5(4) . . ?
N3 C37 H37 118.2 . . ?
C35 C38 H38 117.7 . . ?
C38 C38 C35 124.6(5) 2_575 . ?
C38 C38 H38 117.7 2_575 . ?
N3 Cd1 O2 88.20(10) . 2_665 ?
N3 Cd1 O3 85.65(10) . 1_565 ?
O1 Cd1 N3 93.46(11) . . ?
O1 Cd1 O2 104.93(9) . 2_665 ?
O1 Cd1 O3 82.28(9) . 1_565 ?
O1 Cd1 O7 161.46(9) . 1_564 ?
O1 Cd1 O9 86.38(10) . . ?
O2 Cd1 O3 170.81(9) 2_665 1_565 ?
O7 Cd1 N3 91.62(11) 1_564 . ?
O7 Cd1 O2 93.03(10) 1_564 2_665 ?
O7 Cd1 O3 80.34(9) 1_564 1_565 ?
O7 Cd1 O9 90.30(10) 1_564 . ?
O9 Cd1 N3 174.28(11) . . ?
O9 Cd1 O2 86.32(9) . 2_665 ?
O9 Cd1 O3 99.98(9) . 1_565 ?
C8 N1 C24 120.0(3) . . ?
C25 N2 C9 119.9(3) . . ?
C33 N3 C37 117.7(3) . . ?
C33 N3 Cd1 123.4(2) . . ?
C37 N3 Cd1 118.9(3) . . ?
C1 O1 Cd1 131.7(2) . . ?
C1 O2 Cd1 157.1(3) . 2_665 ?
C16 O3 Cd1 128.2(3) . 1_545 ?
C16 O4 H4A 112(7) . . ?
C17 O5 H5 109.5 . . ?
C32 O7 Cd1 118.2(2) . 1_546 ?
Cd1 O9 H9A 111.2 . . ?
Cd1 O9 H9B 110.8 . . ?
H9A O9 H9B 102.9 . . ?
H39A C39 H39B 109.5 . . ?
H39A C39 H39C 109.5 . . ?
H39B C39 H39C 109.5 . . ?
N4 C39 H39A 109.5 . . ?
N4 C39 H39B 109.5 . . ?
N4 C39 H39C 109.5 . . ?
H39D C39A H39E 109.5 . . ?
H39D C39A H39F 109.5 . . ?
H39E C39A H39F 109.5 . . ?
N4 C39A H39D 109.5 . . ?
N4 C39A H39E 109.5 . . ?
N4 C39A H39F 109.5 . . ?
H40A C40 H40B 109.5 . . ?
H40A C40 H40C 109.5 . . ?
H40B C40 H40C 109.5 . . ?
N4 C40 H40A 109.5 . . ?
N4 C40 H40B 109.5 . . ?
N4 C40 H40C 109.5 . . ?
H40D C40A H40E 109.5 . . ?
H40D C40A H40F 109.5 . . ?
H40E C40A H40F 109.5 . . ?
N4 C40A H40D 109.5 . . ?
N4 C40A H40E 109.5 . . ?
N4 C40A H40F 109.5 . . ?
N4 C41 H41 119.0 . . ?
O0AA C41 H41 119.0 . . ?
O0AA C41 N4 122.1(15) . . ?
N4 C41A H41A 122.7 . . ?
O10 C41A H41A 122.7 . . ?
O10 C41A N4 114.6(16) . . ?
C39A N4 C40A 121.9(12) . . ?
C39A N4 C41A 115.5(13) . . ?
C40 N4 C39 126.9(13) . . ?
C41 N4 C39 111.9(11) . . ?
C41 N4 C40 121.1(13) . . ?
C41A N4 C40A 122.6(11) . . ?

loop_
_geom_bond_atom_site_label_1
_geom_bond_atom_site_label_2
_geom_bond_distance
_geom_bond_site_symmetry_2
_geom_bond_publ_flag
C1 C2 1.503(4) . ?
C1 O1 1.278(4) . ?
C1 O2 1.234(4) . ?
C2 C3 1.379(5) . ?
C2 C7 1.393(5) . ?
C3 H3 0.9500 . ?
C3 C4 1.394(5) . ?
C4 H4 0.9500 . ?
C4 C5 1.398(5) . ?
C5 C6 1.385(5) . ?
C5 C8 1.486(5) . ?
C6 H6 0.9500 . ?
C6 C7 1.391(5) . ?
C7 H7 0.9500 . ?
C8 C9 1.414(5) . ?
C8 N1 1.341(5) . ?
C9 C10 1.491(5) . ?
C9 N2 1.343(4) . ?
C10 C11 1.404(5) . ?
C10 C15 1.390(5) . ?
C11 H11 0.9500 . ?
C11 C12 1.384(5) . ?
C12 H12 0.9500 . ?
C12 C13 1.387(5) . ?
C13 C14 1.392(5) . ?
C13 C16 1.499(5) . ?
C14 H14 0.9500 . ?
C14 C15 1.387(5) . ?
C15 H15 0.9500 . ?
C16 O3 1.221(5) . ?
C16 O4 1.297(5) . ?
C17 C18 1.495(5) . ?
C17 O5 1.314(4) . ?
C17 O6 1.211(5) . ?
C18 C19 1.386(5) . ?
C18 C23 1.390(5) . ?
C19 H19 0.9500 . ?
C19 C20 1.387(5) . ?
C20 H20 0.9500 . ?
C20 C21 1.393(5) . ?
C21 C22 1.399(5) . ?
C21 C24 1.491(5) . ?
C22 H22 0.9500 . ?
C22 C23 1.392(5) . ?
C23 H23 0.9500 . ?
C24 C25 1.401(5) . ?
C24 N1 1.345(4) . ?
C25 C26 1.489(5) . ?
C25 N2 1.339(5) . ?
C26 C27 1.392(5) . ?
C26 C31 1.398(5) . ?
C27 H27 0.9500 . ?
C27 C28 1.389(5) . ?
C28 H28 0.9500 . ?
C28 C29 1.391(5) . ?
C29 C30 1.395(5) . ?
C29 C32 1.509(5) . ?
C30 H30 0.9500 . ?
C30 C31 1.381(5) . ?
C31 H31 0.9500 . ?
C32 O7 1.267(4) . ?
C32 O8 1.256(4) . ?
C33 H33 0.9500 . ?
C33 C34 1.377(6) . ?
C33 N3 1.332(6) . ?
C34 H34 0.9500 . ?
C34 C35 1.394(5) . ?
C35 C36 1.394(6) . ?
C35 C38 1.466(5) . ?
C36 H36 0.9500 . ?
C36 C37 1.378(5) . ?
C37 H37 0.9500 . ?
C37 N3 1.334(5) . ?
C38 C38 1.333(7) 2_575 ?
C38 H38 0.9500 . ?
Cd1 N3 2.277(3) . ?
Cd1 O1 2.248(2) . ?
Cd1 O2 2.283(2) 2_665 ?
Cd1 O3 2.447(2) 1_565 ?
Cd1 O7 2.253(3) 1_564 ?
Cd1 O9 2.266(2) . ?
O4 H4A 0.851(10) . ?
O5 H5 0.8400 . ?
O9 H9A 0.9009 . ?
O9 H9B 0.8994 . ?
C39 H39A 0.9800 . ?
C39 H39B 0.9800 . ?
C39 H39C 0.9800 . ?
C39 N4 1.41(2) . ?
C39A H39D 0.9800 . ?
C39A H39E 0.9800 . ?
C39A H39F 0.9800 . ?
C39A N4 1.43(2) . ?
C40 H40A 0.9800 . ?
C40 H40B 0.9800 . ?
C40 H40C 0.9800 . ?
C40 N4 1.324(9) . ?
C40A H40D 0.9800 . ?
C40A H40E 0.9800 . ?
C40A H40F 0.9800 . ?
C40A N4 1.59(2) . ?
C41 H41 0.9500 . ?
C41 N4 1.318(10) . ?
C41 O0AA 1.251(10) . ?
C41A H41A 0.9500 . ?
C41A N4 1.467(19) . ?
C41A O10 1.230(9) . ?
